data_4339218
loop_
_publ_author_name
'Alvarez, M. Angeles'
'Amor, Inmaculada'
'Garc\'ia, M Esther'
'Garc\'ia-Viv\'o, Daniel'
'Ruiz, Miguel A.'

_publ_section_title
;
 Carbene- and carbyne-like behavior of the Mo-P multiple bond in a
 dimolybdenum complex inducing trigonal-pyramidal coordination of a
 phosphinidene ligand.
;
_journal_issue 16
_journal_name_full 'Inorganic chemistry'
_journal_page_first 6230
_journal_page_last 6232
_journal_paper_doi 10.1021/ic701055y
_journal_volume 46
_journal_year 2007
_chemical_compound_source 'synthesis as described'
_chemical_formula_moiety 'C36 H45 Mo2 O6 P1'
_chemical_formula_sum 'C36 H45 Mo2 O6 P'
_chemical_formula_weight 796.57
_chemical_name_systematic
;
 ?
;
_space_group_IT_number 14
_symmetry_cell_setting monoclinic
_symmetry_Int_Tables_number 14
_symmetry_space_group_name_Hall '-P 2yn'
_symmetry_space_group_name_H-M 'P 1 21/n 1'
_atom_sites_solution_hydrogens geom
_atom_sites_solution_primary direct
_atom_sites_solution_secondary difmap
_audit_conform_dict_location ftp://ftp.iucr.org/pub/cif_core.dic
_audit_conform_dict_name cif_core.dic
_audit_conform_dict_version 2.2
_audit_creation_date 2006-06-19T16:46:08-00:00
_audit_creation_method 'WinGX routine CIF_UPDATE'
_cell_angle_alpha 90
_cell_angle_beta 96.351(4)
_cell_angle_gamma 90
_cell_formula_units_Z 4
_cell_length_a 9.518(2)
_cell_length_b 17.702(4)
_cell_length_c 20.549(5)
_cell_measurement_reflns_used 1481
_cell_measurement_temperature 100.0(1)
_cell_measurement_theta_max 27.09
_cell_measurement_theta_min 2.3
_cell_measurement_wavelength 0.71073
_cell_volume 3441.0(14)
_computing_cell_refinement 'Brucker Smart'
_computing_data_collection 'Brucker Smart'
_computing_data_reduction 'Brucker Smart'
_computing_molecular_graphics 'Ortep-3 for Windows (Farrugia, 1997)'
_computing_publication_material 'WinGX publication routines (Farrugia, 1999)'
_computing_structure_refinement 'SHELXL-97 (Sheldrick, 1997)'
_computing_structure_solution 'DIRDIF (1999)'
_diffrn_ambient_temperature 100(2)
_diffrn_measured_fraction_theta_full 0.997
_diffrn_measured_fraction_theta_max 0.997
_diffrn_measurement_device_type 'Smart-CCD-1000 BRUKER'
_diffrn_measurement_method 'omega scans'
_diffrn_radiation_monochromator graphite
_diffrn_radiation_probe x-ray
_diffrn_radiation_source 'fine-focus sealed tube'
_diffrn_radiation_type MoK\a
_diffrn_radiation_wavelength 0.71073
_diffrn_reflns_av_R_equivalents 0.0477
_diffrn_reflns_av_unetI/netI 0.0375
_diffrn_reflns_limit_h_max 11
_diffrn_reflns_limit_h_min -11
_diffrn_reflns_limit_k_max 22
_diffrn_reflns_limit_k_min 0
_diffrn_reflns_limit_l_max 25
_diffrn_reflns_limit_l_min 0
_diffrn_reflns_number 36929
_diffrn_reflns_theta_full 26.37
_diffrn_reflns_theta_max 26.37
_diffrn_reflns_theta_min 1.52
_exptl_absorpt_coefficient_mu 0.819
_exptl_absorpt_correction_T_max 0.9525
_exptl_absorpt_correction_T_min 0.7569
_exptl_absorpt_correction_type multi-scan
_exptl_absorpt_process_details 'BRUKER Sadabs'
_exptl_crystal_colour brown
_exptl_crystal_density_diffrn 1.538
_exptl_crystal_density_method 'not measured'
_exptl_crystal_description plate
_exptl_crystal_F_000 1632
_exptl_crystal_size_max 0.36
_exptl_crystal_size_mid 0.13
_exptl_crystal_size_min 0.06
_refine_diff_density_max 0.553
_refine_diff_density_min -0.552
_refine_diff_density_rms 0.087
_refine_ls_extinction_method none
_refine_ls_goodness_of_fit_ref 1.057
_refine_ls_hydrogen_treatment constr
_refine_ls_matrix_type full
_refine_ls_number_parameters 417
_refine_ls_number_reflns 7227
_refine_ls_number_restraints 0
_refine_ls_restrained_S_all 1.057
_refine_ls_R_factor_all 0.0444
_refine_ls_R_factor_gt 0.0305
_refine_ls_shift/su_max 0.001
_refine_ls_shift/su_mean 0
_refine_ls_structure_factor_coef Fsqd
_refine_ls_weighting_details 'calc w=1/[\s^2^(Fo^2^)+(0.0229P)^2^+3.9012P] where P=(Fo^2^+2Fc^2^)/3'
_refine_ls_weighting_scheme calc
_refine_ls_wR_factor_gt 0.063
_refine_ls_wR_factor_ref 0.0668
_reflns_number_gt 5592
_reflns_number_total 7227
_reflns_threshold_expression >2sigma(I)
_cod_data_source_file ic701055y-file003.cif
_cod_data_source_block compound3
_cod_depositor_comments
;
The following automatic conversions were performed:
'_diffrn_radiation_monochromador' tag replaced with
'_diffrn_radiation_monochromator'.

Automatic conversion script
Id: cif_correct_tags 1440 2010-10-19 06:21:57Z saulius 
;
_cod_database_code 4339218

loop_
_symmetry_equiv_pos_as_xyz
'x, y, z'
'-x+1/2, y+1/2, -z+1/2'
'-x, -y, -z'
'x-1/2, -y-1/2, z-1/2'

loop_
_atom_site_label
_atom_site_type_symbol
_atom_site_fract_x
_atom_site_fract_y
_atom_site_fract_z
_atom_site_U_iso_or_equiv
_atom_site_adp_type
_atom_site_occupancy
_atom_site_symmetry_multiplicity
_atom_site_calc_flag
_atom_site_refinement_flags
Mo1 Mo 0.13108(3) 0.159636(13) 0.076877(11) 0.01356(7) Uani 1 1 d .
Mo2 Mo 0.12543(2) 0.006854(12) 0.267094(11) 0.01115(6) Uani 1 1 d .
O1 O 0.0323(3) 0.32273(11) 0.10554(11) 0.0319(5) Uani 1 1 d .
O2 O 0.3294(3) 0.20685(12) 0.20115(11) 0.0331(6) Uani 1 1 d .
O3 O -0.2250(2) 0.14022(11) -0.02788(9) 0.0208(4) Uani 1 1 d .
O4 O -0.2738(2) 0.22396(12) 0.04879(10) 0.0289(5) Uani 1 1 d .
O5 O -0.2370(2) -0.02718(11) 0.15765(10) 0.0204(4) Uani 1 1 d .
O6 O -0.3627(2) 0.05257(12) 0.08924(11) 0.0289(5) Uani 1 1 d .
P3 P 0.05802(8) 0.06701(4) 0.15727(3) 0.01308(15) Uani 1 1 d .
C1 C 0.0647(3) 0.26175(16) 0.09425(14) 0.0208(6) Uani 1 1 d .
C2 C 0.2560(3) 0.18862(16) 0.15536(14) 0.0207(6) Uani 1 1 d .
C3 C -0.0943(3) 0.13168(15) 0.07517(13) 0.0158(6) Uani 1 1 d .
C4 C -0.2091(3) 0.17037(16) 0.03326(14) 0.0196(6) Uani 1 1 d .
C5 C -0.3310(3) 0.17639(17) -0.07263(15) 0.0259(7) Uani 1 1 d .
H5A H -0.4215 0.1716 -0.0566 0.039 Uiso 1 1 calc R
H5B H -0.334 0.1528 -0.1148 0.039 Uiso 1 1 calc R
H5C H -0.3082 0.2289 -0.0763 0.039 Uiso 1 1 calc R
C6 C -0.1163(3) 0.07178(15) 0.11361(13) 0.0155(6) Uani 1 1 d .
C7 C -0.2513(3) 0.03360(15) 0.11704(14) 0.0166(6) Uani 1 1 d .
C8 C -0.3619(3) -0.07069(19) 0.16212(19) 0.0368(9) Uani 1 1 d .
H8A H -0.4273 -0.0419 0.1845 0.055 Uiso 1 1 calc R
H8B H -0.3378 -0.1164 0.1859 0.055 Uiso 1 1 calc R
H8C H -0.4046 -0.083 0.1189 0.055 Uiso 1 1 calc R
C9 C 0.1055(3) 0.09275(16) -0.02322(14) 0.0210(6) Uani 1 1 d .
H9 H 0.0233 0.0663 -0.0374 0.025 Uiso 1 1 calc R
C10 C 0.1308(3) 0.17023(16) -0.03514(13) 0.0209(6) Uani 1 1 d .
H10 H 0.0684 0.2036 -0.0583 0.025 Uiso 1 1 calc R
C11 C 0.2686(3) 0.18764(18) -0.00532(14) 0.0242(7) Uani 1 1 d .
H11 H 0.3131 0.2344 -0.0058 0.029 Uiso 1 1 calc R
C12 C 0.3263(3) 0.12107(19) 0.02530(14) 0.0256(7) Uani 1 1 d .
H12 H 0.4151 0.1166 0.0489 0.031 Uiso 1 1 calc R
C13 C 0.2253(3) 0.06283(17) 0.01365(14) 0.0225(7) Uani 1 1 d .
H13 H 0.2364 0.0131 0.028 0.027 Uiso 1 1 calc R
C14 C 0.1388(3) -0.02367(15) 0.16423(13) 0.0147(6) Uani 1 1 d .
C15 C 0.2834(3) -0.02036(15) 0.19557(13) 0.0156(6) Uani 1 1 d .
H15 H 0.353 0.0135 0.1862 0.019 Uiso 1 1 calc R
C16 C 0.2979(3) -0.07809(16) 0.24271(14) 0.0187(6) Uani 1 1 d .
H16 H 0.3788 -0.0882 0.271 0.022 Uiso 1 1 calc R
C17 C 0.1683(3) -0.11849(15) 0.24001(14) 0.0182(6) Uani 1 1 d .
H17 H 0.1511 -0.1597 0.2661 0.022 Uiso 1 1 calc R
C18 C 0.0707(3) -0.08663(15) 0.19196(13) 0.0163(6) Uani 1 1 d .
H18 H -0.0213 -0.1031 0.1801 0.02 Uiso 1 1 calc R
C19 C -0.0016(3) 0.10335(15) 0.31695(13) 0.0133(6) Uani 1 1 d .
C20 C -0.0550(3) 0.03116(15) 0.32925(13) 0.0127(6) Uani 1 1 d .
H20 H -0.1499 0.0205 0.317 0.015 Uiso 1 1 calc R
C21 C 0.0350(3) -0.02610(15) 0.36042(13) 0.0141(6) Uani 1 1 d .
C22 C 0.1805(3) -0.00762(15) 0.37679(12) 0.0137(6) Uani 1 1 d .
H22 H 0.2384 -0.0424 0.4008 0.016 Uiso 1 1 calc R
C23 C 0.2415(3) 0.06141(15) 0.35825(12) 0.0126(5) Uani 1 1 d .
C24 C 0.1462(3) 0.11585(15) 0.32726(12) 0.0132(6) Uani 1 1 d .
H24 H 0.1823 0.1612 0.3133 0.016 Uiso 1 1 calc R
C25 C -0.1039(3) 0.16909(15) 0.29688(13) 0.0158(6) Uani 1 1 d .
C26 C -0.2402(3) 0.14412(16) 0.25627(14) 0.0190(6) Uani 1 1 d .
H26A H -0.302 0.1868 0.2483 0.028 Uiso 1 1 calc R
H26B H -0.2859 0.1061 0.2797 0.028 Uiso 1 1 calc R
H26C H -0.2182 0.1238 0.2153 0.028 Uiso 1 1 calc R
C27 C -0.1421(3) 0.20022(16) 0.36264(14) 0.0196(6) Uani 1 1 d .
H27A H -0.0577 0.2168 0.3886 0.029 Uiso 1 1 calc R
H27B H -0.1864 0.1612 0.3856 0.029 Uiso 1 1 calc R
H27C H -0.2059 0.242 0.3547 0.029 Uiso 1 1 calc R
C28 C -0.0357(3) 0.23152(16) 0.25997(15) 0.0209(6) Uani 1 1 d .
H28A H 0.0002 0.2106 0.222 0.031 Uiso 1 1 calc R
H28B H 0.0405 0.2538 0.288 0.031 Uiso 1 1 calc R
H28C H -0.1049 0.2695 0.2466 0.031 Uiso 1 1 calc R
C29 C -0.0327(3) -0.09833(15) 0.38425(14) 0.0168(6) Uani 1 1 d .
C30 C -0.1346(3) -0.13522(17) 0.33063(15) 0.0242(7) Uani 1 1 d .
H30A H -0.083 -0.1518 0.2957 0.036 Uiso 1 1 calc R
H30B H -0.205 -0.0992 0.3141 0.036 Uiso 1 1 calc R
H30C H -0.1796 -0.1778 0.3485 0.036 Uiso 1 1 calc R
C31 C 0.0775(3) -0.15621(16) 0.41115(15) 0.0225(6) Uani 1 1 d .
H31A H 0.1397 -0.1669 0.3786 0.034 Uiso 1 1 calc R
H31B H 0.0309 -0.2018 0.4221 0.034 Uiso 1 1 calc R
H31C H 0.1311 -0.1363 0.4496 0.034 Uiso 1 1 calc R
C32 C -0.1170(3) -0.07615(17) 0.44089(15) 0.0247(7) Uani 1 1 d .
H32A H -0.1606 -0.1203 0.4569 0.037 Uiso 1 1 calc R
H32B H -0.1887 -0.0402 0.4256 0.037 Uiso 1 1 calc R
H32C H -0.0544 -0.0541 0.4756 0.037 Uiso 1 1 calc R
C33 C 0.3947(3) 0.08212(16) 0.38268(14) 0.0165(6) Uani 1 1 d .
C34 C 0.4410(3) 0.15568(16) 0.35290(16) 0.0228(7) Uani 1 1 d .
H34A H 0.5382 0.1655 0.3683 0.034 Uiso 1 1 calc R
H34B H 0.3834 0.1964 0.3656 0.034 Uiso 1 1 calc R
H34C H 0.4307 0.1514 0.306 0.034 Uiso 1 1 calc R
C35 C 0.4984(3) 0.02063(17) 0.36795(16) 0.0247(7) Uani 1 1 d .
H35A H 0.4998 0.0165 0.3214 0.037 Uiso 1 1 calc R
H35B H 0.4694 -0.0267 0.385 0.037 Uiso 1 1 calc R
H35C H 0.5912 0.0333 0.3881 0.037 Uiso 1 1 calc R
C36 C 0.4025(3) 0.0934(2) 0.45698(14) 0.0289(8) Uani 1 1 d .
H36A H 0.3735 0.0478 0.477 0.043 Uiso 1 1 calc R
H36B H 0.341 0.134 0.4663 0.043 Uiso 1 1 calc R
H36C H 0.4978 0.1054 0.4741 0.043 Uiso 1 1 calc R

loop_
_atom_site_aniso_label
_atom_site_aniso_U_11
_atom_site_aniso_U_22
_atom_site_aniso_U_33
_atom_site_aniso_U_23
_atom_site_aniso_U_13
_atom_site_aniso_U_12
Mo1 0.01677(13) 0.01161(12) 0.01228(12) 0.00060(9) 0.00143(9) -0.00080(10)
Mo2 0.01160(12) 0.01018(12) 0.01197(12) 0.00027(9) 0.00259(9) 0.00134(9)
O1 0.0480(15) 0.0143(11) 0.0333(13) -0.0012(9) 0.0043(11) 0.0066(10)
O2 0.0473(15) 0.0272(12) 0.0219(12) 0.0034(10) -0.0083(11) -0.0148(11)
O3 0.0211(11) 0.0232(11) 0.0170(10) -0.0001(8) -0.0027(8) 0.0054(9)
O4 0.0316(13) 0.0249(12) 0.0288(12) -0.0062(10) -0.0024(10) 0.0140(10)
O5 0.0172(11) 0.0174(10) 0.0266(11) 0.0023(8) 0.0020(9) -0.0045(8)
O6 0.0188(12) 0.0316(12) 0.0351(13) 0.0023(10) -0.0026(10) 0.0004(10)
P3 0.0138(4) 0.0120(3) 0.0135(3) 0.0002(3) 0.0018(3) -0.0001(3)
C1 0.0263(17) 0.0176(16) 0.0186(15) 0.0023(12) 0.0026(13) -0.0021(12)
C2 0.0288(18) 0.0158(14) 0.0179(15) 0.0035(12) 0.0048(13) -0.0052(12)
C3 0.0180(15) 0.0146(14) 0.0147(14) -0.0062(11) 0.0015(11) 0.0018(11)
C4 0.0202(16) 0.0176(15) 0.0206(15) -0.0004(12) 0.0011(12) 0.0011(12)
C5 0.0250(17) 0.0273(17) 0.0234(16) 0.0012(13) -0.0059(13) 0.0046(13)
C6 0.0165(15) 0.0124(14) 0.0175(14) -0.0035(11) 0.0015(11) 0.0014(11)
C7 0.0128(15) 0.0157(14) 0.0208(15) -0.0087(12) -0.0008(12) 0.0026(11)
C8 0.0208(18) 0.0309(19) 0.060(2) 0.0063(17) 0.0085(17) -0.0099(14)
C9 0.0225(16) 0.0233(16) 0.0180(15) -0.0066(12) 0.0056(12) -0.0003(12)
C10 0.0274(17) 0.0227(16) 0.0127(14) 0.0014(12) 0.0025(12) 0.0033(13)
C11 0.0286(18) 0.0276(16) 0.0179(15) -0.0035(13) 0.0098(13) -0.0102(14)
C12 0.0196(17) 0.043(2) 0.0152(15) -0.0002(14) 0.0041(13) 0.0057(14)
C13 0.0308(18) 0.0191(15) 0.0194(15) 0.0012(12) 0.0102(13) 0.0073(13)
C14 0.0208(15) 0.0135(13) 0.0107(13) -0.0013(10) 0.0059(11) 0.0015(11)
C15 0.0158(15) 0.0138(13) 0.0184(14) -0.0010(11) 0.0075(12) 0.0023(11)
C16 0.0167(15) 0.0223(15) 0.0174(15) 0.0000(12) 0.0037(12) 0.0092(12)
C17 0.0279(17) 0.0100(14) 0.0178(15) -0.0004(11) 0.0072(12) 0.0056(12)
C18 0.0220(16) 0.0126(14) 0.0150(14) -0.0032(11) 0.0058(12) 0.0006(11)
C19 0.0140(14) 0.0136(13) 0.0129(13) -0.0029(11) 0.0043(11) 0.0012(11)
C20 0.0086(14) 0.0155(13) 0.0147(14) -0.0006(11) 0.0039(11) 0.0005(10)
C21 0.0146(14) 0.0148(14) 0.0137(14) -0.0003(11) 0.0055(11) 0.0006(11)
C22 0.0160(14) 0.0173(14) 0.0078(12) 0.0022(11) 0.0011(10) 0.0036(11)
C23 0.0122(14) 0.0155(14) 0.0105(13) -0.0017(10) 0.0022(11) -0.0004(11)
C24 0.0159(14) 0.0125(13) 0.0118(13) -0.0010(10) 0.0043(11) -0.0014(11)
C25 0.0148(14) 0.0138(14) 0.0189(14) -0.0026(11) 0.0027(11) 0.0004(11)
C26 0.0166(15) 0.0182(15) 0.0222(15) -0.0058(12) 0.0024(12) 0.0057(11)
C27 0.0152(15) 0.0184(15) 0.0257(16) -0.0063(12) 0.0042(12) 0.0017(12)
C28 0.0196(16) 0.0160(15) 0.0284(17) 0.0039(12) 0.0088(13) 0.0030(12)
C29 0.0170(15) 0.0152(14) 0.0191(15) 0.0017(11) 0.0054(12) 0.0005(11)
C30 0.0248(17) 0.0167(15) 0.0307(18) 0.0018(13) 0.0009(14) -0.0090(12)
C31 0.0254(17) 0.0170(15) 0.0264(16) 0.0064(13) 0.0087(13) 0.0033(13)
C32 0.0270(18) 0.0226(16) 0.0272(17) 0.0030(13) 0.0145(14) -0.0027(13)
C33 0.0106(14) 0.0202(15) 0.0186(15) 0.0001(12) 0.0015(11) -0.0007(11)
C34 0.0105(15) 0.0236(16) 0.0337(18) 0.0016(14) -0.0001(12) -0.0027(12)
C35 0.0130(15) 0.0257(17) 0.0350(18) 0.0017(14) 0.0004(13) 0.0010(12)
C36 0.0178(17) 0.051(2) 0.0169(16) -0.0002(15) -0.0002(13) -0.0078(15)

loop_
_atom_type_symbol
_atom_type_description
_atom_type_scat_dispersion_real
_atom_type_scat_dispersion_imag
_atom_type_scat_source
C C 0.0033 0.0016 'International Tables Vol C Tables 4.2.6.8 and 6.1.1.4'
H H 0 0 'International Tables Vol C Tables 4.2.6.8 and 6.1.1.4'
Mo Mo -1.6832 0.6857 'International Tables Vol C Tables 4.2.6.8 and 6.1.1.4'
O O 0.0106 0.006 'International Tables Vol C Tables 4.2.6.8 and 6.1.1.4'
P P 0.1023 0.0942 'International Tables Vol C Tables 4.2.6.8 and 6.1.1.4'

loop_
_geom_angle_atom_site_label_1
_geom_angle_atom_site_label_2
_geom_angle_atom_site_label_3
_geom_angle
C1 Mo1 C2 77.74(12)
C1 Mo1 C3 82.91(11)
C2 Mo1 C3 124.99(11)
C1 Mo1 C11 98.97(12)
C2 Mo1 C11 101.81(11)
C3 Mo1 C11 132.05(11)
C1 Mo1 C10 98.15(11)
C2 Mo1 C10 137.01(11)
C3 Mo1 C10 96.25(10)
C11 Mo1 C10 35.84(11)
C1 Mo1 C12 129.76(12)
C2 Mo1 C12 90.52(12)
C3 Mo1 C12 138.54(11)
C11 Mo1 C12 35.55(11)
C10 Mo1 C12 59.06(11)
C1 Mo1 C9 128.04(11)
C2 Mo1 C9 147.25(12)
C3 Mo1 C9 82.34(10)
C11 Mo1 C9 58.77(10)
C10 Mo1 C9 35.33(10)
C12 Mo1 C9 58.01(11)
C1 Mo1 C13 155.50(11)
C2 Mo1 C13 113.90(12)
C3 Mo1 C13 104.77(10)
C11 Mo1 C13 58.43(11)
C10 Mo1 C13 58.29(10)
C12 Mo1 C13 34.75(11)
C9 Mo1 C13 34.35(10)
C1 Mo1 P3 111.61(9)
C2 Mo1 P3 79.32(8)
C3 Mo1 P3 61.11(8)
C11 Mo1 P3 148.73(8)
C10 Mo1 P3 138.41(8)
C12 Mo1 P3 113.81(8)
C9 Mo1 P3 103.82(8)
C13 Mo1 P3 92.17(7)
C14 Mo2 C21 144.96(10)
C14 Mo2 C15 37.98(10)
C21 Mo2 C15 146.72(10)
C14 Mo2 C22 153.46(10)
C21 Mo2 C22 36.68(10)
C15 Mo2 C22 121.49(10)
C14 Mo2 C23 144.99(10)
C21 Mo2 C23 66.96(10)
C15 Mo2 C23 109.05(10)
C22 Mo2 C23 36.42(9)
C14 Mo2 C18 37.36(10)
C21 Mo2 C18 107.84(10)
C15 Mo2 C18 61.70(10)
C22 Mo2 C18 126.83(10)
C23 Mo2 C18 156.25(10)
C14 Mo2 C24 135.71(10)
C21 Mo2 C24 77.17(10)
C15 Mo2 C24 120.35(10)
C22 Mo2 C24 64.04(9)
C23 Mo2 C24 36.33(9)
C18 Mo2 C24 167.39(10)
C14 Mo2 C20 135.11(10)
C21 Mo2 C20 36.63(9)
C15 Mo2 C20 173.08(10)
C22 Mo2 C20 64.73(9)
C23 Mo2 C20 77.74(10)
C18 Mo2 C20 112.58(10)
C24 Mo2 C20 64.27(9)
C14 Mo2 C16 61.05(10)
C21 Mo2 C16 111.11(10)
C15 Mo2 C16 35.62(10)
C22 Mo2 C16 92.87(10)
C23 Mo2 C16 99.30(10)
C18 Mo2 C16 59.90(10)
C24 Mo2 C16 129.93(10)
C20 Mo2 C16 146.45(10)
C14 Mo2 C17 60.47(10)
C21 Mo2 C17 92.86(10)
C15 Mo2 C17 59.85(10)
C22 Mo2 C17 95.86(10)
C23 Mo2 C17 121.10(10)
C18 Mo2 C17 35.20(10)
C24 Mo2 C17 157.41(10)
C20 Mo2 C17 118.22(10)
C16 Mo2 C17 35.56(10)
C14 Mo2 C19 132.37(10)
C21 Mo2 C19 64.08(9)
C15 Mo2 C19 146.46(9)
C22 Mo2 C19 74.17(9)
C23 Mo2 C19 64.36(9)
C18 Mo2 C19 136.04(10)
C24 Mo2 C19 35.20(9)
C20 Mo2 C19 34.95(9)
C16 Mo2 C19 163.66(10)
C17 Mo2 C19 153.15(10)
C14 Mo2 P3 43.71(7)
C21 Mo2 P3 141.86(7)
C15 Mo2 P3 68.27(7)
C22 Mo2 P3 161.20(7)
C23 Mo2 P3 127.61(7)
C18 Mo2 P3 71.55(7)
C24 Mo2 P3 97.25(7)
C20 Mo2 P3 106.76(7)
C16 Mo2 P3 101.36(7)
C17 Mo2 P3 102.86(7)
C19 Mo2 P3 89.49(7)
C4 O3 C5 114.5(2)
C7 O5 C8 116.0(2)
C14 P3 C6 116.68(13)
C14 P3 Mo1 119.98(9)
C6 P3 Mo1 87.01(9)
C14 P3 Mo2 58.69(9)
C6 P3 Mo2 126.68(9)
Mo1 P3 Mo2 144.61(3)
O1 C1 Mo1 176.6(3)
O2 C2 Mo1 178.9(3)
C6 C3 C4 123.4(3)
C6 C3 Mo1 112.4(2)
C4 C3 Mo1 124.1(2)
O4 C4 O3 123.5(3)
O4 C4 C3 125.5(3)
O3 C4 C3 110.8(2)
O3 C5 H5A 109.5
O3 C5 H5B 109.5
H5A C5 H5B 109.5
O3 C5 H5C 109.5
H5A C5 H5C 109.5
H5B C5 H5C 109.5
C3 C6 C7 125.8(3)
C3 C6 P3 97.7(2)
C7 C6 P3 136.2(2)
O6 C7 O5 122.6(3)
O6 C7 C6 125.8(3)
O5 C7 C6 111.6(2)
O5 C8 H8A 109.5
O5 C8 H8B 109.5
H8A C8 H8B 109.5
O5 C8 H8C 109.5
H8A C8 H8C 109.5
H8B C8 H8C 109.5
C13 C9 C10 108.4(3)
C13 C9 Mo1 73.69(17)
C10 C9 Mo1 70.28(16)
C13 C9 H9 125.8
C10 C9 H9 125.8
Mo1 C9 H9 121.9
C9 C10 C11 107.6(3)
C9 C10 Mo1 74.39(16)
C11 C10 Mo1 71.81(16)
C9 C10 H10 126.2
C11 C10 H10 126.2
Mo1 C10 H10 119.5
C12 C11 C10 107.8(3)
C12 C11 Mo1 73.70(17)
C10 C11 Mo1 72.35(16)
C12 C11 H11 126.1
C10 C11 H11 126.1
Mo1 C11 H11 119.7
C13 C12 C11 108.0(3)
C13 C12 Mo1 74.34(17)
C11 C12 Mo1 70.75(17)
C13 C12 H12 126
C11 C12 H12 126
Mo1 C12 H12 120.7
C9 C13 C12 108.3(3)
C9 C13 Mo1 71.96(16)
C12 C13 Mo1 70.91(17)
C9 C13 H13 125.9
C12 C13 H13 125.9
Mo1 C13 H13 122.9
C18 C14 C15 107.5(2)
C18 C14 P3 121.5(2)
C15 C14 P3 112.24(19)
C18 C14 Mo2 74.52(15)
C15 C14 Mo2 73.57(15)
P3 C14 Mo2 77.60(10)
C16 C15 C14 107.0(2)
C16 C15 Mo2 74.28(16)
C14 C15 Mo2 68.45(15)
C16 C15 H15 126.5
C14 C15 H15 126.5
Mo2 C15 H15 122.4
C15 C16 C17 108.7(3)
C15 C16 Mo2 70.11(15)
C17 C16 Mo2 72.73(15)
C15 C16 H16 125.6
C17 C16 H16 125.6
Mo2 C16 H16 123.1
C18 C17 C16 109.3(3)
C18 C17 Mo2 70.41(15)
C16 C17 Mo2 71.72(15)
C18 C17 H17 125.4
C16 C17 H17 125.4
Mo2 C17 H17 124.1
C17 C18 C14 107.4(3)
C17 C18 Mo2 74.38(16)
C14 C18 Mo2 68.11(15)
C17 C18 H18 126.3
C14 C18 H18 126.3
Mo2 C18 H18 122.8
C20 C19 C24 119.1(2)
C20 C19 C25 120.2(2)
C24 C19 C25 120.6(2)
C20 C19 Mo2 68.76(15)
C24 C19 Mo2 68.54(15)
C25 C19 Mo2 139.35(18)
C19 C20 C21 120.9(2)
C19 C20 Mo2 76.29(15)
C21 C20 Mo2 70.64(15)
C19 C20 H20 119.6
C21 C20 H20 119.6
Mo2 C20 H20 125.2
C22 C21 C20 117.4(2)
C22 C21 C29 123.1(2)
C20 C21 C29 118.7(2)
C22 C21 Mo2 71.96(15)
C20 C21 Mo2 72.74(15)
C29 C21 Mo2 134.17(18)
C23 C22 C21 123.2(2)
C23 C22 Mo2 72.16(15)
C21 C22 Mo2 71.36(15)
C23 C22 H22 118.4
C21 C22 H22 118.4
Mo2 C22 H22 131.2
C22 C23 C24 116.2(2)
C22 C23 C33 121.3(2)
C24 C23 C33 121.3(2)
C22 C23 Mo2 71.42(15)
C24 C23 Mo2 72.11(15)
C33 C23 Mo2 136.63(18)
C19 C24 C23 122.3(2)
C19 C24 Mo2 76.25(15)
C23 C24 Mo2 71.57(15)
C19 C24 H24 118.9
C23 C24 H24 118.9
Mo2 C24 H24 125
C28 C25 C26 108.7(2)
C28 C25 C27 109.4(2)
C26 C25 C27 108.3(2)
C28 C25 C19 112.9(2)
C26 C25 C19 113.6(2)
C27 C25 C19 103.8(2)
C25 C26 H26A 109.5
C25 C26 H26B 109.5
H26A C26 H26B 109.5
C25 C26 H26C 109.5
H26A C26 H26C 109.5
H26B C26 H26C 109.5
C25 C27 H27A 109.5
C25 C27 H27B 109.5
H27A C27 H27B 109.5
C25 C27 H27C 109.5
H27A C27 H27C 109.5
H27B C27 H27C 109.5
C25 C28 H28A 109.5
C25 C28 H28B 109.5
H28A C28 H28B 109.5
C25 C28 H28C 109.5
H28A C28 H28C 109.5
H28B C28 H28C 109.5
C31 C29 C30 109.2(2)
C31 C29 C32 107.0(2)
C30 C29 C32 108.2(2)
C31 C29 C21 112.2(2)
C30 C29 C21 112.3(2)
C32 C29 C21 107.5(2)
C29 C30 H30A 109.5
C29 C30 H30B 109.5
H30A C30 H30B 109.5
C29 C30 H30C 109.5
H30A C30 H30C 109.5
H30B C30 H30C 109.5
C29 C31 H31A 109.5
C29 C31 H31B 109.5
H31A C31 H31B 109.5
C29 C31 H31C 109.5
H31A C31 H31C 109.5
H31B C31 H31C 109.5
C29 C32 H32A 109.5
C29 C32 H32B 109.5
H32A C32 H32B 109.5
C29 C32 H32C 109.5
H32A C32 H32C 109.5
H32B C32 H32C 109.5
C35 C33 C34 108.0(2)
C35 C33 C23 112.2(2)
C34 C33 C23 112.3(2)
C35 C33 C36 109.3(2)
C34 C33 C36 107.7(2)
C23 C33 C36 107.3(2)
C33 C34 H34A 109.5
C33 C34 H34B 109.5
H34A C34 H34B 109.5
C33 C34 H34C 109.5
H34A C34 H34C 109.5
H34B C34 H34C 109.5
C33 C35 H35A 109.5
C33 C35 H35B 109.5
H35A C35 H35B 109.5
C33 C35 H35C 109.5
H35A C35 H35C 109.5
H35B C35 H35C 109.5
C33 C36 H36A 109.5
C33 C36 H36B 109.5
H36A C36 H36B 109.5
C33 C36 H36C 109.5
H36A C36 H36C 109.5
H36B C36 H36C 109.5

loop_
_geom_bond_atom_site_label_1
_geom_bond_atom_site_label_2
_geom_bond_distance
Mo1 C1 1.961(3)
Mo1 C2 1.963(3)
Mo1 C3 2.198(3)
Mo1 C11 2.302(3)
Mo1 C10 2.309(3)
Mo1 C12 2.341(3)
Mo1 C9 2.363(3)
Mo1 C13 2.385(3)
Mo1 P3 2.4810(8)
Mo2 C14 2.199(3)
Mo2 C21 2.264(3)
Mo2 C15 2.268(3)
Mo2 C22 2.272(3)
Mo2 C23 2.281(3)
Mo2 C18 2.284(3)
Mo2 C24 2.288(3)
Mo2 C20 2.291(3)
Mo2 C16 2.321(3)
Mo2 C17 2.334(3)
Mo2 C19 2.388(3)
Mo2 P3 2.5136(9)
O1 C1 1.153(3)
O2 C2 1.154(3)
O3 C4 1.358(3)
O3 C5 1.438(3)
O4 C4 1.193(3)
O5 C7 1.359(3)
O5 C8 1.428(3)
O6 C7 1.196(3)
P3 C14 1.779(3)
P3 C6 1.799(3)
C3 C6 1.352(4)
C3 C4 1.482(4)
C5 H5A 0.96
C5 H5B 0.96
C5 H5C 0.96
C6 C7 1.460(4)
C8 H8A 0.96
C8 H8B 0.96
C8 H8C 0.96
C9 C13 1.402(4)
C9 C10 1.419(4)
C9 H9 0.93
C10 C11 1.419(4)
C10 H10 0.93
C11 C12 1.418(4)
C11 H11 0.93
C12 C13 1.412(4)
C12 H12 0.93
C13 H13 0.93
C14 C18 1.438(4)
C14 C15 1.455(4)
C15 C16 1.404(4)
C15 H15 0.93
C16 C17 1.422(4)
C16 H16 0.93
C17 C18 1.397(4)
C17 H17 0.93
C18 H18 0.93
C19 C20 1.408(4)
C19 C24 1.417(4)
C19 C25 1.544(4)
C20 C21 1.432(4)
C20 H20 0.93
C21 C22 1.427(4)
C21 C29 1.536(4)
C22 C23 1.423(4)
C22 H22 0.93
C23 C24 1.424(4)
C23 C33 1.533(4)
C24 H24 0.93
C25 C28 1.525(4)
C25 C26 1.528(4)
C25 C27 1.540(4)
C26 H26A 0.96
C26 H26B 0.96
C26 H26C 0.96
C27 H27A 0.96
C27 H27B 0.96
C27 H27C 0.96
C28 H28A 0.96
C28 H28B 0.96
C28 H28C 0.96
C29 C31 1.525(4)
C29 C30 1.531(4)
C29 C32 1.536(4)
C30 H30A 0.96
C30 H30B 0.96
C30 H30C 0.96
C31 H31A 0.96
C31 H31B 0.96
C31 H31C 0.96
C32 H32A 0.96
C32 H32B 0.96
C32 H32C 0.96
C33 C35 1.522(4)
C33 C34 1.525(4)
C33 C36 1.533(4)
C34 H34A 0.96
C34 H34B 0.96
C34 H34C 0.96
C35 H35A 0.96
C35 H35B 0.96
C35 H35C 0.96
C36 H36A 0.96
C36 H36B 0.96
C36 H36C 0.96
